data_4069836
loop_
_publ_author_name
'Jacob, Volker'
'Landorf, Christopher W.'
'Zakharov, Lev N.'
'Weakley, Timothy J. R.'
'Haley, Michael M.'

_publ_section_title
;
 Platinabenzenes: Synthesis, Properties, and Reactivity Studies of a Rare
 Class of Metalla-aromatics&#x2020;
;
_journal_issue 17
_journal_name_full Organometallics
_journal_page_first 5183
_journal_paper_doi 10.1021/om900439z
_journal_volume 28
_journal_year 2009
_chemical_formula_moiety 'C27 H28 Pt '
_chemical_formula_sum 'C27 H28 Pt'
_chemical_formula_weight 547.61
_space_group_IT_number 14
_symmetry_cell_setting monoclinic
_symmetry_Int_Tables_number 14
_symmetry_space_group_name_Hall '-P 2ybc'
_symmetry_space_group_name_H-M 'P 1 21/c 1'
_audit_creation_date 2002-08-26
_audit_creation_method 'by teXsan v1.8'
_cell_angle_alpha 90
_cell_angle_beta 101.32(2)
_cell_angle_gamma 90
_cell_formula_units_Z 4
_cell_length_a 10.575(3)
_cell_length_b 16.976(3)
_cell_length_c 12.445(2)
_cell_measurement_reflns_used 25
_cell_measurement_temperature 296
_cell_measurement_theta_max 14.9
_cell_measurement_theta_min 14.1
_cell_volume 2190.7(8)
_computing_cell_refinement 'CAD4/PC (Enraf-Nonius, 1993)'
_computing_data_collection 'CAD4/PC (Enraf-Nonius, 1993)'
_computing_data_reduction 'TEXSAN (Molecular Structure Corp., 1997)'
_computing_publication_material 'TEXSAN (Molecular Structure Corp., 1997)'
_computing_structure_refinement 'TEXSAN (Molecular Structure Corp., 1997)'
_computing_structure_solution 'TEXSAN (Molecular Structure Corp., 1997)'
_diffrn_ambient_temperature 296
_diffrn_measurement_device_type 'Nonius CAD-4 serial diffractometer'
_diffrn_measurement_method \w-2\q
_diffrn_orient_matrix_UB_11 0.00562
_diffrn_orient_matrix_UB_12 0.04202
_diffrn_orient_matrix_UB_13 -0.05516
_diffrn_orient_matrix_UB_21 -0.05539
_diffrn_orient_matrix_UB_22 -0.03227
_diffrn_orient_matrix_UB_23 -0.05807
_diffrn_orient_matrix_UB_31 -0.07870
_diffrn_orient_matrix_UB_32 0.02572
_diffrn_orient_matrix_UB_33 0.01724
_diffrn_radiation_detector 'scintillation counter'
_diffrn_radiation_monochromator graphite
_diffrn_radiation_source 'sealed X-ray tube'
_diffrn_radiation_type 'Mo K\a'
_diffrn_radiation_wavelength 0.71073
_diffrn_reflns_av_R_equivalents 0.015
_diffrn_reflns_av_sigmaI/netI 0.040
_diffrn_reflns_limit_h_max 13
_diffrn_reflns_limit_h_min 0
_diffrn_reflns_limit_k_max 22
_diffrn_reflns_limit_k_min 0
_diffrn_reflns_limit_l_max 16
_diffrn_reflns_limit_l_min -16
_diffrn_reflns_number 5749
_diffrn_reflns_reduction_process 'Lp corrections applied'
_diffrn_reflns_theta_max 28.0
_diffrn_reflns_theta_min 1.7
_diffrn_standards_decay_% -3.2
_diffrn_standards_interval_count 300
_diffrn_standards_number 3
_exptl_absorpt_coefficient_mu 6.388
_exptl_absorpt_correction_T_max 1.000
_exptl_absorpt_correction_T_min 0.744
_exptl_absorpt_correction_type psi-scan
_exptl_absorpt_process_details 'North,Phillips & Matthews (1968)'
_exptl_crystal_colour red-brown
_exptl_crystal_density_diffrn 1.660
_exptl_crystal_description tablet
_exptl_crystal_F_000 1072.00
_exptl_crystal_size_max 0.35
_exptl_crystal_size_mid 0.33
_exptl_crystal_size_min 0.20
_refine_diff_density_max 1.28
_refine_diff_density_min -0.80
_refine_ls_abs_structure_details 'not applicable'
_refine_ls_extinction_coef 0.00000018(2)
_refine_ls_extinction_expression 'equ(3) Acta Cryst.(1968) A24, p213.'
_refine_ls_extinction_method 'Zachariasen (1967)'
_refine_ls_goodness_of_fit_all 1.482
_refine_ls_goodness_of_fit_ref 1.56
_refine_ls_hydrogen_treatment constr
_refine_ls_matrix_type full
_refine_ls_number_constraints 0
_refine_ls_number_parameters 254
_refine_ls_number_reflns 5281
_refine_ls_number_restraints 0
_refine_ls_R_factor_all 0.044
_refine_ls_R_factor_gt 0.028
_refine_ls_shift/su_max 0.02
_refine_ls_shift/su_mean 0.0000
_refine_ls_structure_factor_coef Fsqd
_refine_ls_weighting_details 'w = 4F~o~^2^/[\s^2^(I) + (0.028I)^2^]'
_refine_ls_weighting_scheme calc
_refine_ls_wR_factor_all 0.079
_refine_ls_wR_factor_ref 0.039
_reflns_number_gt 5281
_reflns_number_total 5479
_reflns_threshold_expression I>1.00\s(I)
_cod_data_source_file om900439z_si_001.cif
_cod_data_source_block VJ0802
_cod_original_cell_volume 2190.8(7)
_cod_original_sg_symbol_H-M 'P 21/c     '
_cod_original_formula_sum 'C27 H28 Pt '
_cod_database_code 4069836

loop_
_symmetry_equiv_pos_as_xyz
'   +x,   +y,   +z'
'   -x,1/2+y,1/2-z'
'   -x,   -y,   -z'
'   +x,1/2-y,1/2+z'

loop_
_atom_site_label
_atom_site_fract_x
_atom_site_fract_y
_atom_site_fract_z
_atom_site_U_iso_or_equiv
_atom_site_occupancy
_atom_site_adp_type
_atom_site_calc_flag
Pt 0.601443(15) 0.720891(10) 0.415686(14) 0.03766(5) 1.000 Uani d
C(1) 0.4364(6) 0.6597(3) 0.4714(5) 0.0597(17) 1.000 Uani d
C(2) 0.5494(7) 0.6211(4) 0.5199(4) 0.076(2) 1.000 Uani d
C(3) 0.5993(5) 0.5850(3) 0.4317(6) 0.0668(19) 1.000 Uani d
C(4) 0.5186(6) 0.6038(3) 0.3359(5) 0.0554(16) 1.000 Uani d
C(5) 0.4162(5) 0.6485(3) 0.3575(5) 0.0573(16) 1.000 Uani d
C(6) 0.7646(4) 0.7567(3) 0.3819(4) 0.0358(11) 1.000 Uani d
C(7) 0.8181(4) 0.8325(3) 0.3899(4) 0.0418(12) 1.000 Uani d
C(8) 0.7526(5) 0.8978(3) 0.4195(4) 0.0482(13) 1.000 Uani d
C(9) 0.6341(5) 0.8959(3) 0.4472(5) 0.0518(14) 1.000 Uani d
C(10) 0.5591(5) 0.8287(3) 0.4455(4) 0.0493(14) 1.000 Uani d
C(11) 0.3441(12) 0.7023(6) 0.5322(12) 0.166(5) 1.000 Uani d
C(12) 0.6077(12) 0.6115(7) 0.6405(7) 0.175(5) 1.000 Uani d
C(13) 0.7121(7) 0.5293(4) 0.4449(11) 0.151(4) 1.000 Uani d
C(14) 0.5254(11) 0.5739(6) 0.2227(7) 0.141(4) 1.000 Uani d
C(15) 0.3038(9) 0.6731(6) 0.2743(8) 0.132(4) 1.000 Uani d
C(16) 0.8468(5) 0.6916(3) 0.3528(4) 0.0432(12) 1.000 Uani d
C(17) 0.9438(5) 0.6596(3) 0.4277(5) 0.0552(15) 1.000 Uani d
C(18) 1.0169(6) 0.5981(4) 0.4015(7) 0.083(2) 1.000 Uani d
C(19) 0.9940(6) 0.5666(4) 0.3000(7) 0.077(2) 1.000 Uani d
C(20) 0.8991(8) 0.5977(4) 0.2235(6) 0.082(2) 1.000 Uani d
C(21) 0.8235(5) 0.6598(3) 0.2468(4) 0.0510(14) 1.000 Uani d
C(22) 0.9504(4) 0.8485(3) 0.3665(4) 0.0429(12) 1.000 Uani d
C(23) 0.9800(5) 0.8371(3) 0.2641(4) 0.0524(14) 1.000 Uani d
C(24) 1.0992(6) 0.8559(4) 0.2433(6) 0.071(2) 1.000 Uani d
C(25) 1.1927(5) 0.8858(4) 0.3244(6) 0.0671(19) 1.000 Uani d
C(26) 1.1665(5) 0.8974(4) 0.4264(6) 0.0678(19) 1.000 Uani d
C(27) 1.0494(6) 0.8785(3) 0.4499(5) 0.0609(17) 1.000 Uani d
H(1) 0.7938 0.9476 0.4205 0.058 1.000 Uiso c
H(2) 0.6006 0.9439 0.4692 0.062 1.000 Uiso c
H(3) 0.4756 0.8366 0.4610 0.059 1.000 Uiso c
H(4) 0.3886 0.7439 0.5747 0.199 1.000 Uiso c
H(5) 0.2739 0.7233 0.4807 0.199 1.000 Uiso c
H(6) 0.3126 0.6662 0.5791 0.199 1.000 Uiso c
H(7) 0.5495 0.5831 0.6754 0.210 1.000 Uiso c
H(8) 0.6866 0.5833 0.6482 0.210 1.000 Uiso c
H(9) 0.6234 0.6619 0.6735 0.210 1.000 Uiso c
H(10) 0.6824 0.4781 0.4213 0.182 1.000 Uiso c
H(11) 0.7712 0.5472 0.4018 0.182 1.000 Uiso c
H(12) 0.7538 0.5274 0.5197 0.182 1.000 Uiso c
H(13) 0.4532 0.5410 0.1967 0.169 1.000 Uiso c
H(14) 0.5247 0.6172 0.1744 0.169 1.000 Uiso c
H(15) 0.6026 0.5445 0.2260 0.169 1.000 Uiso c
H(16) 0.2466 0.7029 0.3084 0.158 1.000 Uiso c
H(17) 0.3319 0.7044 0.2203 0.158 1.000 Uiso c
H(18) 0.2604 0.6277 0.2407 0.158 1.000 Uiso c
H(19) 0.9617 0.6802 0.5000 0.066 1.000 Uiso c
H(20) 1.0846 0.5774 0.4558 0.100 1.000 Uiso c
H(21) 1.0437 0.5234 0.2828 0.093 1.000 Uiso c
H(22) 0.8834 0.5765 0.1515 0.099 1.000 Uiso c
H(23) 0.7568 0.6804 0.1916 0.061 1.000 Uiso c
H(24) 0.9164 0.8158 0.2069 0.063 1.000 Uiso c
H(25) 1.1167 0.8481 0.1721 0.085 1.000 Uiso c
H(26) 1.2754 0.8984 0.3100 0.080 1.000 Uiso c
H(27) 1.2313 0.9192 0.4823 0.081 1.000 Uiso c
H(28) 1.0343 0.8855 0.5221 0.073 1.000 Uiso c

loop_
_atom_site_aniso_label
_atom_site_aniso_U_11
_atom_site_aniso_U_22
_atom_site_aniso_U_33
_atom_site_aniso_U_12
_atom_site_aniso_U_13
_atom_site_aniso_U_23
Pt 0.03784(11) 0.03434(10) 0.04232(11) -0.00321(7) 0.01160(7) 0.00004(8)
C(1) 0.066(3) 0.047(3) 0.075(4) -0.012(3) 0.037(3) -0.002(3)
C(2) 0.103(5) 0.071(4) 0.044(3) -0.058(4) -0.011(3) 0.020(3)
C(3) 0.055(3) 0.032(3) 0.120(6) -0.003(2) 0.032(4) 0.015(3)
C(4) 0.067(3) 0.047(3) 0.056(3) -0.017(3) 0.022(3) -0.006(3)
C(5) 0.055(3) 0.050(3) 0.067(3) -0.014(2) 0.010(3) 0.012(3)
C(6) 0.033(2) 0.037(2) 0.037(2) -0.0023(17) 0.0062(17) 0.0013(18)
C(7) 0.046(2) 0.037(2) 0.044(2) -0.005(2) 0.0149(19) 0.001(2)
C(8) 0.049(3) 0.034(2) 0.063(3) -0.004(2) 0.014(2) -0.001(2)
C(9) 0.059(3) 0.035(3) 0.065(3) 0.003(2) 0.023(3) -0.005(2)
C(10) 0.043(2) 0.049(3) 0.061(3) 0.003(2) 0.021(2) 0.002(2)
C(11) 0.192(10) 0.086(6) 0.280(14) -0.059(7) 0.194(11) -0.061(8)
C(12) 0.237(12) 0.190(10) 0.067(5) -0.154(10) -0.049(6) 0.054(6)
C(13) 0.046(4) 0.052(4) 0.345(16) 0.000(3) 0.009(6) 0.072(7)
C(14) 0.228(11) 0.116(7) 0.111(7) -0.103(7) 0.112(8) -0.067(5)
C(15) 0.113(7) 0.120(7) 0.138(8) -0.039(6) -0.039(6) 0.065(6)
C(16) 0.049(3) 0.033(2) 0.052(3) -0.006(2) 0.020(2) 0.000(2)
C(17) 0.041(3) 0.051(3) 0.070(3) 0.002(2) 0.001(2) -0.003(3)
C(18) 0.063(4) 0.049(3) 0.137(7) 0.015(3) 0.018(4) 0.012(4)
C(19) 0.043(3) 0.048(3) 0.146(7) 0.004(3) 0.031(4) -0.016(4)
C(20) 0.101(5) 0.055(4) 0.110(5) -0.018(4) 0.070(5) -0.033(4)
C(21) 0.051(3) 0.052(3) 0.050(3) -0.008(2) 0.013(2) -0.009(3)
C(22) 0.037(2) 0.035(2) 0.057(3) -0.0031(18) 0.008(2) 0.004(2)
C(23) 0.041(3) 0.060(3) 0.055(3) -0.005(2) 0.007(2) 0.011(3)
C(24) 0.072(4) 0.069(4) 0.081(4) 0.008(3) 0.040(3) 0.022(3)
C(25) 0.041(3) 0.056(3) 0.106(5) 0.001(3) 0.018(3) 0.022(3)
C(26) 0.044(3) 0.055(3) 0.102(5) -0.010(3) 0.008(3) -0.014(3)
C(27) 0.056(3) 0.053(3) 0.075(4) -0.008(3) 0.015(3) -0.016(3)

loop_
_atom_type_symbol
_atom_type_oxidation_number
_atom_type_number_in_cell
_atom_type_scat_dispersion_real
_atom_type_scat_dispersion_imag
_atom_type_scat_source
C 0 108 0.002 0.002
;International Tables for Crystallography
(1992, Vol. C, Tables 4.2.6.8 and 6.1.1.1)
;
H 0 112 0.000 0.000
;International Tables for Crystallography
(1992, Vol. C, Table 6.1.1.2)
;
Pt 0 4 -2.352 8.388
;International Tables for Crystallography
(1992, Vol. C, Tables 4.2.6.8 and 6.1.1.1)
;

loop_
_geom_angle_atom_site_label_1
_geom_angle_atom_site_label_2
_geom_angle_atom_site_label_3
_geom_angle
_geom_angle_publ_flag
C(1) Pt C(2) 35.9(2) yes
C(1) Pt C(3) 59.5(2) yes
C(1) Pt C(4) 59.04(19) yes
C(1) Pt C(5) 35.9(2) yes
C(1) Pt C(6) 168.7(2) yes
C(1) Pt C(10) 98.9(2) yes
C(2) Pt C(3) 36.7(2) yes
C(2) Pt C(4) 59.33(19) yes
C(2) Pt C(5) 59.65(19) yes
C(2) Pt C(6) 132.9(2) yes
C(2) Pt C(10) 120.4(3) yes
C(3) Pt C(4) 34.2(2) yes
C(3) Pt C(5) 58.3(2) yes
C(3) Pt C(6) 110.65(19) yes
C(3) Pt C(10) 156.6(2) yes
C(4) Pt C(5) 35.04(19) yes
C(4) Pt C(6) 116.82(19) yes
C(4) Pt C(10) 144.2(2) yes
C(5) Pt C(6) 146.21(19) yes
C(5) Pt C(10) 110.5(2) yes
C(6) Pt C(10) 89.67(19) yes
Pt C(1) C(2) 72.5(3) yes
Pt C(1) C(5) 74.0(3) yes
Pt C(1) C(11) 122.8(4) yes
C(2) C(1) C(5) 108.8(5) yes
C(2) C(1) C(11) 125.8(8) yes
C(5) C(1) C(11) 125.3(9) yes
Pt C(2) C(1) 71.6(3) yes
Pt C(2) C(3) 73.5(3) yes
Pt C(2) C(12) 123.4(4) yes
C(1) C(2) C(3) 106.3(5) yes
C(1) C(2) C(12) 128.9(9) yes
C(3) C(2) C(12) 124.6(9) yes
Pt C(3) C(2) 69.7(3) yes
Pt C(3) C(4) 72.8(3) yes
Pt C(3) C(13) 127.9(4) yes
C(2) C(3) C(4) 107.8(5) yes
C(2) C(3) C(13) 125.7(8) yes
C(4) C(3) C(13) 126.2(8) yes
Pt C(4) C(3) 73.0(3) yes
Pt C(4) C(5) 72.1(3) yes
Pt C(4) C(14) 127.2(4) yes
C(3) C(4) C(5) 109.7(5) yes
C(3) C(4) C(14) 126.9(7) yes
C(5) C(4) C(14) 122.9(7) yes
Pt C(5) C(1) 70.1(3) yes
Pt C(5) C(4) 72.9(3) yes
Pt C(5) C(15) 126.0(4) yes
C(1) C(5) C(4) 107.3(5) yes
C(1) C(5) C(15) 127.7(7) yes
C(4) C(5) C(15) 124.8(7) yes
Pt C(6) C(7) 129.2(3) yes
Pt C(6) C(16) 113.8(3) yes
C(7) C(6) C(16) 116.8(4) yes
C(6) C(7) C(8) 122.3(4) yes
C(6) C(7) C(22) 121.9(4) yes
C(8) C(7) C(22) 115.8(4) yes
C(7) C(8) C(9) 125.2(4) yes
C(7) C(8) H(1) 117.4 no
C(9) C(8) H(1) 117.4 no
C(8) C(9) C(10) 124.5(5) yes
C(8) C(9) H(2) 117.8 no
C(10) C(9) H(2) 117.8 no
Pt C(10) C(9) 128.9(4) yes
Pt C(10) H(3) 115.6 no
C(9) C(10) H(3) 115.6 no
C(1) C(11) H(4) 109.5 no
C(1) C(11) H(5) 109.5 no
C(1) C(11) H(6) 109.5 no
H(4) C(11) H(5) 109.5 no
H(4) C(11) H(6) 109.5 no
H(5) C(11) H(6) 109.5 no
C(2) C(12) H(7) 109.5 no
C(2) C(12) H(8) 109.5 no
C(2) C(12) H(9) 109.5 no
H(7) C(12) H(8) 109.5 no
H(7) C(12) H(9) 109.5 no
H(8) C(12) H(9) 109.5 no
C(3) C(13) H(10) 109.5 no
C(3) C(13) H(11) 109.5 no
C(3) C(13) H(12) 109.5 no
H(10) C(13) H(11) 109.5 no
H(10) C(13) H(12) 109.5 no
H(11) C(13) H(12) 109.5 no
C(4) C(14) H(13) 109.5 no
C(4) C(14) H(14) 109.5 no
C(4) C(14) H(15) 109.5 no
H(13) C(14) H(14) 109.5 no
H(13) C(14) H(15) 109.5 no
H(14) C(14) H(15) 109.5 no
C(5) C(15) H(16) 109.5 no
C(5) C(15) H(17) 109.5 no
C(5) C(15) H(18) 109.5 no
H(16) C(15) H(17) 109.5 no
H(16) C(15) H(18) 109.5 no
H(17) C(15) H(18) 109.5 no
C(6) C(16) C(17) 121.8(5) yes
C(6) C(16) C(21) 120.7(5) yes
C(17) C(16) C(21) 117.5(5) yes
C(16) C(17) C(18) 121.7(6) yes
C(16) C(17) H(19) 119.2 no
C(18) C(17) H(19) 119.2 no
C(17) C(18) C(19) 121.1(6) yes
C(17) C(18) H(20) 119.4 no
C(19) C(18) H(20) 119.4 no
C(18) C(19) C(20) 118.5(6) yes
C(18) C(19) H(21) 120.7 no
C(20) C(19) H(21) 120.8 no
C(19) C(20) C(21) 122.0(6) yes
C(19) C(20) H(22) 119.0 no
C(21) C(20) H(22) 119.0 no
C(16) C(21) C(20) 119.2(6) yes
C(16) C(21) H(23) 120.4 no
C(20) C(21) H(23) 120.4 no
C(7) C(22) C(23) 122.6(4) yes
C(7) C(22) C(27) 120.2(5) yes
C(23) C(22) C(27) 117.2(4) yes
C(22) C(23) C(24) 121.5(5) yes
C(22) C(23) H(24) 119.3 no
C(24) C(23) H(24) 119.3 no
C(23) C(24) C(25) 120.4(6) yes
C(23) C(24) H(25) 119.8 no
C(25) C(24) H(25) 119.8 no
C(24) C(25) C(26) 119.4(5) yes
C(24) C(25) H(26) 120.3 no
C(26) C(25) H(26) 120.3 no
C(25) C(26) C(27) 121.5(5) yes
C(25) C(26) H(27) 119.2 no
C(27) C(26) H(27) 119.2 no
C(22) C(27) C(26) 119.9(5) yes
C(22) C(27) H(28) 120.1 no
C(26) C(27) H(28) 120.1 no

loop_
_geom_bond_atom_site_label_1
_geom_bond_atom_site_label_2
_geom_bond_distance
_geom_bond_publ_flag
Pt C(1) 2.254(5) yes
Pt C(2) 2.266(5) yes
Pt C(3) 2.317(5) yes
Pt C(4) 2.315(5) yes
Pt C(5) 2.305(5) yes
Pt C(6) 1.951(4) yes
Pt C(10) 1.937(5) yes
C(1) C(2) 1.392(9) yes
C(1) C(5) 1.405(8) yes
C(1) C(11) 1.530(10) yes
C(2) C(3) 1.445(9) yes
C(2) C(12) 1.515(9) yes
C(3) C(4) 1.361(8) yes
C(3) C(13) 1.505(9) yes
C(4) C(5) 1.391(8) yes
C(4) C(14) 1.513(9) yes
C(5) C(15) 1.475(9) yes
C(6) C(7) 1.401(6) yes
C(6) C(16) 1.494(7) yes
C(7) C(8) 1.395(6) yes
C(7) C(22) 1.509(6) yes
C(8) C(9) 1.363(7) yes
C(8) H(1) 0.95 no
C(9) C(10) 1.387(7) yes
C(9) H(2) 0.95 no
C(10) H(3) 0.95 no
C(11) H(4) 0.95 no
C(11) H(5) 0.95 no
C(11) H(6) 0.95 no
C(12) H(7) 0.95 no
C(12) H(8) 0.95 no
C(12) H(9) 0.95 no
C(13) H(10) 0.95 no
C(13) H(11) 0.95 no
C(13) H(12) 0.95 no
C(14) H(13) 0.95 no
C(14) H(14) 0.95 no
C(14) H(15) 0.95 no
C(15) H(16) 0.95 no
C(15) H(17) 0.95 no
C(15) H(18) 0.95 no
C(16) C(17) 1.356(7) yes
C(16) C(21) 1.402(7) yes
C(17) C(18) 1.376(8) yes
C(17) H(19) 0.95 no
C(18) C(19) 1.349(10) yes
C(18) H(20) 0.95 no
C(19) C(20) 1.349(10) yes
C(19) H(21) 0.95 no
C(20) C(21) 1.386(8) yes
C(20) H(22) 0.95 no
C(21) H(23) 0.95 no
C(22) C(23) 1.384(7) yes
C(22) C(27) 1.416(7) yes
C(23) C(24) 1.374(8) yes
C(23) H(24) 0.95 no
C(24) C(25) 1.364(9) yes
C(24) H(25) 0.95 no
C(25) C(26) 1.366(9) yes
C(25) H(26) 0.95 no
C(26) C(27) 1.366(8) yes
C(26) H(27) 0.95 no
C(27) H(28) 0.95 no

loop_
_geom_contact_atom_site_label_1
_geom_contact_atom_site_label_2
_geom_contact_distance
_geom_contact_site_symmetry_2
_geom_contact_publ_flag
C(7) C(12) 3.576(9) 4_564 no
C(8) C(12) 3.514(9) 4_564 no

loop_
_geom_torsion_atom_site_label_1
_geom_torsion_atom_site_label_2
_geom_torsion_atom_site_label_3
_geom_torsion_atom_site_label_4
_geom_torsion
_geom_torsion_publ_flag
Pt C(1) C(2) C(3) -65.9(3) no
Pt C(1) C(2) C(12) 118.5(6) no
Pt C(1) C(5) C(4) 63.8(4) no
Pt C(1) C(5) C(15) -120.7(6) no
Pt C(2) C(1) C(5) 65.7(4) no
Pt C(2) C(1) C(11) -118.2(6) no
Pt C(2) C(3) C(4) -63.3(4) no
Pt C(2) C(3) C(13) 122.7(5) no
Pt C(3) C(2) C(1) 64.6(4) no
Pt C(3) C(2) C(12) -119.6(6) no
Pt C(3) C(4) C(5) -63.2(4) no
Pt C(3) C(4) C(14) 124.1(6) no
Pt C(4) C(3) C(2) 61.3(4) no
Pt C(4) C(3) C(13) -124.8(6) no
Pt C(4) C(5) C(1) -62.0(4) no
Pt C(4) C(5) C(15) 122.4(6) no
Pt C(5) C(1) C(2) -64.7(4) no
Pt C(5) C(1) C(11) 119.2(6) no
Pt C(5) C(4) C(3) 63.7(4) no
Pt C(5) C(4) C(14) -123.2(5) no
Pt C(6) C(7) C(8) -4.1(7) no
Pt C(6) C(7) C(22) 176.2(3) no
Pt C(6) C(16) C(17) -97.1(5) no
Pt C(6) C(16) C(21) 81.0(5) no
Pt C(10) C(9) C(8) 4.9(9) no
C(1) Pt C(2) C(3) 114.0(5) no
C(1) Pt C(2) C(12) -125.0(11) no
C(1) Pt C(3) C(2) -38.4(3) no
C(1) Pt C(3) C(4) 78.7(4) no
C(1) Pt C(3) C(13) -158.5(9) no
C(1) Pt C(4) C(3) -80.3(4) no
C(1) Pt C(4) C(5) 37.8(3) no
C(1) Pt C(4) C(14) 155.9(9) no
C(1) Pt C(5) C(4) -116.3(5) no
C(1) Pt C(5) C(15) 122.8(9) no
C(1) Pt C(6) C(7) -134.9(9) no
C(1) Pt C(6) C(16) 39.3(11) no
C(1) Pt C(10) C(9) 167.8(5) no
C(1) C(2) Pt C(3) -114.0(5) no
C(1) C(2) Pt C(4) -78.4(4) no
C(1) C(2) Pt C(5) -37.5(3) no
C(1) C(2) Pt C(6) -177.9(3) no
C(1) C(2) Pt C(10) 59.7(4) no
C(1) C(2) C(3) C(4) 1.3(6) no
C(1) C(2) C(3) C(13) -172.7(5) no
C(1) C(5) Pt C(2) 37.5(4) no
C(1) C(5) Pt C(3) 80.7(4) no
C(1) C(5) Pt C(4) 116.3(5) no
C(1) C(5) Pt C(6) 160.4(4) no
C(1) C(5) Pt C(10) -76.5(4) no
C(1) C(5) C(4) C(3) 1.7(6) no
C(1) C(5) C(4) C(14) 174.8(5) no
C(2) Pt C(1) C(5) -116.2(5) no
C(2) Pt C(1) C(11) 121.7(10) no
C(2) Pt C(3) C(4) 117.1(5) no
C(2) Pt C(3) C(13) -120.1(10) no
C(2) Pt C(4) C(3) -38.3(4) no
C(2) Pt C(4) C(5) 79.8(4) no
C(2) Pt C(4) C(14) -162.0(9) no
C(2) Pt C(5) C(4) -78.8(4) no
C(2) Pt C(5) C(15) 160.3(8) no
C(2) Pt C(6) C(7) -128.7(4) no
C(2) Pt C(6) C(16) 45.5(5) no
C(2) Pt C(10) C(9) 136.9(5) no
C(2) C(1) Pt C(3) 39.3(4) no
C(2) C(1) Pt C(4) 79.3(4) no
C(2) C(1) Pt C(5) 116.2(5) no
C(2) C(1) Pt C(6) 7.8(12) no
C(2) C(1) Pt C(10) -131.0(4) no
C(2) C(1) C(5) C(4) -0.9(6) no
C(2) C(1) C(5) C(15) 174.6(6) no
C(2) C(3) Pt C(4) -117.1(5) no
C(2) C(3) Pt C(5) -80.5(4) no
C(2) C(3) Pt C(6) 135.3(3) no
C(2) C(3) Pt C(10) -13.7(8) no
C(2) C(3) C(4) C(5) -1.8(6) no
C(2) C(3) C(4) C(14) -174.6(5) no
C(3) Pt C(1) C(5) -76.8(4) no
C(3) Pt C(1) C(11) 161.1(10) no
C(3) Pt C(2) C(12) 121.0(11) no
C(3) Pt C(4) C(5) 118.1(5) no
C(3) Pt C(4) C(14) -123.8(9) no
C(3) Pt C(5) C(4) -35.6(3) no
C(3) Pt C(5) C(15) -156.5(8) no
C(3) Pt C(6) C(7) -163.8(4) no
C(3) Pt C(6) C(16) 10.5(4) no
C(3) Pt C(10) C(9) 146.4(6) no
C(3) C(2) Pt C(4) 35.6(3) no
C(3) C(2) Pt C(5) 76.5(4) no
C(3) C(2) Pt C(6) -63.9(4) no
C(3) C(2) Pt C(10) 173.7(4) no
C(3) C(2) C(1) C(5) -0.2(6) no
C(3) C(2) C(1) C(11) 175.9(6) no
C(3) C(4) Pt C(5) -118.1(5) no
C(3) C(4) Pt C(6) 87.7(4) no
C(3) C(4) Pt C(10) -138.8(4) no
C(3) C(4) C(5) C(15) -173.9(6) no
C(4) Pt C(1) C(5) -36.9(3) no
C(4) Pt C(1) C(11) -159.0(10) no
C(4) Pt C(2) C(12) 156.6(10) no
C(4) Pt C(3) C(13) 122.9(10) no
C(4) Pt C(5) C(15) -120.9(9) no
C(4) Pt C(6) C(7) 159.4(4) no
C(4) Pt C(6) C(16) -26.4(4) no
C(4) Pt C(10) C(9) -144.5(5) no
C(4) C(3) Pt C(5) 36.6(3) no
C(4) C(3) Pt C(6) -107.6(3) no
C(4) C(3) Pt C(10) 103.3(7) no
C(4) C(3) C(2) C(12) 177.1(5) no
C(4) C(5) Pt C(6) 44.1(5) no
C(4) C(5) Pt C(10) 167.2(3) no
C(4) C(5) C(1) C(11) -177.0(5) no
C(5) Pt C(1) C(11) -122.1(10) no
C(5) Pt C(2) C(12) -162.5(10) no
C(5) Pt C(3) C(13) 159.4(9) no
C(5) Pt C(4) C(14) 118.2(9) no
C(5) Pt C(6) C(7) 132.8(4) no
C(5) Pt C(6) C(16) -53.0(5) no
C(5) Pt C(10) C(9) -157.0(5) no
C(5) C(1) Pt C(6) -108.4(10) no
C(5) C(1) Pt C(10) 112.8(4) no
C(5) C(1) C(2) C(12) -175.8(6) no
C(5) C(4) Pt C(6) -154.3(3) no
C(5) C(4) Pt C(10) -20.7(5) no
C(5) C(4) C(3) C(13) 172.1(5) no
C(6) Pt C(1) C(11) 129.5(11) no
C(6) Pt C(2) C(12) 57.0(10) no
C(6) Pt C(3) C(13) 15.2(9) no
C(6) Pt C(4) C(14) -36.1(8) no
C(6) Pt C(5) C(15) -76.8(8) no
C(6) Pt C(10) C(9) -4.8(5) no
C(6) C(7) C(8) C(9) 2.4(8) no
C(6) C(7) C(22) C(23) 63.6(7) no
C(6) C(7) C(22) C(27) -118.2(5) no
C(6) C(16) C(17) C(18) 178.0(5) no
C(6) C(16) C(21) C(20) -178.0(5) no
C(7) C(6) Pt C(10) 4.4(4) no
C(7) C(6) C(16) C(17) 77.9(6) no
C(7) C(6) C(16) C(21) -104.0(5) no
C(7) C(8) C(9) C(10) -2.8(9) no
C(7) C(22) C(23) C(24) 176.7(5) no
C(7) C(22) C(27) C(26) -176.1(5) no
C(8) C(7) C(6) C(16) -178.2(4) no
C(8) C(7) C(22) C(23) -116.1(5) no
C(8) C(7) C(22) C(27) 62.1(6) no
C(9) C(8) C(7) C(22) -177.9(5) no
C(10) Pt C(1) C(11) -9.3(9) no
C(10) Pt C(2) C(12) -65.3(10) no
C(10) Pt C(3) C(13) -133.8(8) no
C(10) Pt C(4) C(14) 97.5(8) no
C(10) Pt C(5) C(15) 46.3(8) no
C(10) Pt C(6) C(16) 178.7(4) no
C(11) C(1) C(2) C(12) 0.3(10) no
C(11) C(1) C(5) C(15) -1.5(10) no
C(12) C(2) C(3) C(13) 3.1(9) no
C(13) C(3) C(4) C(14) -0.6(9) no
C(14) C(4) C(5) C(15) -0.8(9) no
C(16) C(6) C(7) C(22) 2.1(6) no
C(16) C(17) C(18) C(19) -0.6(10) no
C(16) C(21) C(20) C(19) 0.4(9) no
C(17) C(16) C(21) C(20) 0.2(7) no
C(17) C(18) C(19) C(20) 1.3(10) no
C(18) C(17) C(16) C(21) -0.1(8) no
C(18) C(19) C(20) C(21) -1.2(10) no
C(22) C(23) C(24) C(25) 0.7(9) no
C(22) C(27) C(26) C(25) -2.1(9) no
C(23) C(22) C(27) C(26) 2.3(8) no
C(23) C(24) C(25) C(26) -0.5(9) no
C(24) C(23) C(22) C(27) -1.6(8) no
C(24) C(25) C(26) C(27) 1.2(10) no
